data_4033080
loop_
_publ_author_name
'S\;aczewski, Jaros\/law'
'Fedorowicz, Joanna'
'Gdaniec, Maria'
'Wi\'sniewska, Paulina'
'Sieniawska, Emilia'
'Dra\.zba, Zuzanna'
'Rzewnicka, Justyna'
'Balewski, \/Lukasz'

_publ_section_title
;
 The Elusive Paal-Knorr Intermediates in the Trofimov Synthesis of
 Pyrroles: Experimental and Theoretical Studies.
;
_journal_issue 18
_journal_name_full 'The Journal of organic chemistry'
_journal_page_first 9737
_journal_page_last 9743
_journal_paper_doi 10.1021/acs.joc.7b01851
_journal_volume 82
_journal_year 2017
_chemical_formula_moiety 'C14 H10 N2 O3'
_chemical_formula_sum 'C14 H10 N2 O3'
_chemical_formula_weight 254.24
_chemical_name_systematic (E)-1-(3-Oxobut-1-enyl)isoxazolo[3,4-b]quinolin-3(1H)-one
_space_group_crystal_system monoclinic
_space_group_IT_number 14
_space_group_name_Hall '-P 2ybc'
_space_group_name_H-M_alt 'P 1 21/c 1'
_symmetry_space_group_name_Hall '-P 2ybc'
_symmetry_space_group_name_H-M 'P 1 21/c 1'
_atom_sites_solution_hydrogens geom
_atom_sites_solution_primary direct
_audit_creation_date 2017-07-21
_audit_creation_method
;
Olex2 1.2
(compiled 2017.03.28 svn.r3405 for OlexSys, GUI svn.r5337)
;
_cell_angle_alpha 90
_cell_angle_beta 90.1572(11)
_cell_angle_gamma 90
_cell_formula_units_Z 4
_cell_length_a 3.83581(5)
_cell_length_b 9.67555(10)
_cell_length_c 31.0045(4)
_cell_measurement_reflns_used 8933
_cell_measurement_temperature 293
_cell_measurement_theta_max 75.3250
_cell_measurement_theta_min 2.8170
_cell_volume 1150.68(2)
_computing_cell_refinement 'CrysAlisPro 1.171.38.46 (Rigaku OD, 2015)'
_computing_data_collection 'CrysAlisPro 1.171.38.46 (Rigaku OD, 2015)'
_computing_data_reduction 'CrysAlisPro 1.171.38.46 (Rigaku OD, 2015)'
_computing_molecular_graphics 'Olex2 (Dolomanov et al., 2009)'
_computing_publication_material 'Olex2 (Dolomanov et al., 2009)'
_computing_structure_refinement 'ShelXL (Sheldrick, 2015)'
_computing_structure_solution 'ShelXT (Sheldrick, 2015)'
_diffrn_ambient_temperature 293
_diffrn_detector 'CCD plate'
_diffrn_detector_area_resol_mean 10.5357
_diffrn_detector_type Atlas
_diffrn_measured_fraction_theta_full 1.000
_diffrn_measured_fraction_theta_max 1.000
_diffrn_measurement_details
;
List of Runs (angles in degrees, time in seconds):

  # Type    Start    End  Width  t~exp~   \w     \q     \k     \f   Frames
--------------------------------------------------------------------------
  1  \w    -47.00 130.00   1.00    2.00    --   41.36   0.00-180.00  177
  2  \w      2.00  97.00   1.00    2.00    --   41.36-125.00  60.00   95
  3  \w     34.00  69.00   1.00    7.93    --  110.53 -30.00  30.00   35
  4  \w     38.00  77.00   1.00    7.93    --  110.53 -45.00   0.00   39
  5  \w     28.00 109.00   1.00    7.93    --  110.53 -94.00 -30.00   81
  6  \w     38.00  77.00   1.00    7.93    --  110.53 -45.00 120.00   39
  7  \w     38.00  77.00   1.00    7.93    --  110.53 -45.00  30.00   39
  8  \w     34.00  69.00   1.00    7.93    --  110.53 -30.00-180.00   35
  9  \w     38.00  77.00   1.00    7.93    --  110.53 -45.00-150.00   39
 10  \w     28.00 109.00   1.00    7.93    --  110.53 -94.00  30.00   81
 11  \w     34.00  69.00   1.00    7.93    --  110.53 -30.00-150.00   35
 12  \w     28.00 109.00   1.00    7.93    --  110.53 -94.00-150.00   81
 13  \w     34.00  69.00   1.00    7.93    --  110.53 -30.00  60.00   35
 14  \w     85.00 158.00   1.00    7.93    --  110.53  45.00 -60.00   73
 15  \w     34.00 115.00   1.00    7.93    --  110.53-111.00-180.00   81
 16  \w   -118.00  -9.00   1.00    2.00    --  -41.36 -77.00  30.00  109
 17  \w   -118.00  -9.00   1.00    2.00    --  -41.36 -77.00 -60.00  109
 18  \w     13.00 115.00   1.00    2.00    --   41.36  57.00-150.00  102
 19  \w     82.00 158.00   1.00    7.93    --  110.53  30.00  30.00   76
 20  \w     34.00  69.00   1.00    7.93    --  110.53 -30.00-120.00   35
 21  \w     85.00 158.00   1.00    7.93    --  110.53  45.00  90.00   73
 22  \w     85.00 158.00   1.00    7.93    --  110.53  45.00-150.00   73
 23  \w     82.00 158.00   1.00    7.93    --  110.53  30.00 -90.00   76
 24  \w     81.00 158.00   1.00    7.93    --  110.53  61.00 -30.00   77
 25  \w     78.00 158.00   1.00    7.93    --  110.53  77.00 150.00   80
 26  \w     34.00  69.00   1.00    7.93    --  110.53 -30.00 -60.00   35
 27  \w     82.00 158.00   1.00    7.93    --  110.53  30.00 150.00   76
 28  \w   -118.00  -9.00   1.00    2.00    --  -41.36 -77.00 120.00  109
 29  \w   -118.00  -9.00   1.00    2.00    --  -41.36 -77.00-120.00  109
 30  \w      2.00  97.00   1.00    2.00    --   41.36-125.00-180.00   95
 31  \w     78.00 158.00   1.00    7.93    --  110.53  77.00   0.00   80
 32  \w     81.00 158.00   1.00    7.93    --  110.53  61.00 -90.00   77
 33  \w     81.00 149.00   1.00    7.93    --  110.53  61.00 -60.00   68
 34  \w     78.00 158.00   1.00    7.93    --  110.53  77.00  30.00   80
;
_diffrn_measurement_device 'four-circle diffractometer'
_diffrn_measurement_device_type 'SuperNova, Single source at offset, Atlas'
_diffrn_measurement_method '\w scans'
_diffrn_orient_matrix_type 'CrysAlisPro convention (1999,Acta A55,543-557)'
_diffrn_orient_matrix_UB_11 0.0621207000
_diffrn_orient_matrix_UB_12 0.1519825000
_diffrn_orient_matrix_UB_13 0.0127192000
_diffrn_orient_matrix_UB_21 -0.2077291000
_diffrn_orient_matrix_UB_22 -0.0225632000
_diffrn_orient_matrix_UB_23 0.0418688000
_diffrn_orient_matrix_UB_31 0.3379648000
_diffrn_orient_matrix_UB_32 -0.0418004000
_diffrn_orient_matrix_UB_33 0.0235585000
_diffrn_radiation_monochromator mirror
_diffrn_radiation_probe x-ray
_diffrn_radiation_type CuK\a
_diffrn_radiation_wavelength 1.54184
_diffrn_reflns_av_R_equivalents 0.0339
_diffrn_reflns_av_unetI/netI 0.0154
_diffrn_reflns_Laue_measured_fraction_full 1.000
_diffrn_reflns_Laue_measured_fraction_max 1.000
_diffrn_reflns_limit_h_max 4
_diffrn_reflns_limit_h_min -4
_diffrn_reflns_limit_k_max 11
_diffrn_reflns_limit_k_min -11
_diffrn_reflns_limit_l_max 36
_diffrn_reflns_limit_l_min -36
_diffrn_reflns_number 15079
_diffrn_reflns_point_group_measured_fraction_full 1.000
_diffrn_reflns_point_group_measured_fraction_max 1.000
_diffrn_reflns_theta_full 66.568
_diffrn_reflns_theta_max 66.568
_diffrn_reflns_theta_min 2.850
_diffrn_source 'micro-focus sealed X-ray tube'
_diffrn_source_type 'SuperNova (Cu) X-ray Source'
_exptl_absorpt_coefficient_mu 0.877
_exptl_absorpt_correction_T_max 1.00000
_exptl_absorpt_correction_T_min 0.43553
_exptl_absorpt_correction_type multi-scan
_exptl_absorpt_process_details
;
CrysAlisPro 1.171.38.46 (Rigaku Oxford Diffraction, 2015)
Empirical absorption correction using spherical harmonics,
 implemented in SCALE3 ABSPACK scaling algorithm.
;
_exptl_crystal_colour orange
_exptl_crystal_colour_primary orange
_exptl_crystal_density_diffrn 1.468
_exptl_crystal_description needle
_exptl_crystal_F_000 528
_exptl_crystal_size_max 0.6
_exptl_crystal_size_mid 0.04
_exptl_crystal_size_min 0.02
_refine_diff_density_max 0.128
_refine_diff_density_min -0.186
_refine_diff_density_rms 0.041
_refine_ls_extinction_method none
_refine_ls_goodness_of_fit_ref 1.041
_refine_ls_hydrogen_treatment constr
_refine_ls_matrix_type full
_refine_ls_number_parameters 173
_refine_ls_number_reflns 2050
_refine_ls_number_restraints 0
_refine_ls_restrained_S_all 1.041
_refine_ls_R_factor_all 0.0415
_refine_ls_R_factor_gt 0.0388
_refine_ls_shift/su_max 0.001
_refine_ls_shift/su_mean 0.000
_refine_ls_structure_factor_coef Fsqd
_refine_ls_weighting_details 'w=1/[\s^2^(Fo^2^)+(0.0534P)^2^+0.3101P] where P=(Fo^2^+2Fc^2^)/3'
_refine_ls_weighting_scheme calc
_refine_ls_wR_factor_gt 0.0999
_refine_ls_wR_factor_ref 0.1027
_reflns_Friedel_coverage 0.000
_reflns_number_gt 1901
_reflns_number_total 2050
_reflns_threshold_expression 'I > 2\s(I)'
_cod_data_source_file jo7b01851_si_002.cif
_cod_data_source_block 4b
_cod_database_code 4033080
_shelx_shelxl_version_number 2016/6
_shelx_space_group_comment
;
The symmetry employed for this shelxl refinement is uniquely defined
by the following loop, which should always be used as a source of
symmetry information in preference to the above space-group names.
They are only intended as comments.
;
_reflns_odcompleteness_completeness 99.96
_reflns_odcompleteness_iscentric 1
_reflns_odcompleteness_theta 68.13
_olex2_refinement_description
;
1. Fixed Uiso
 At 1.2 times of:
  All C(H) groups
 At 1.5 times of:
  All C(H,H,H) groups
2.a Aromatic/amide H refined with riding coordinates:
 C5(H5), C7(H7), C8(H8), C9(H9), C10(H10), C14(H14), C15(H15)
2.b Idealised Me refined as rotating group:
 C18(H18A,H18B,H18C)
;
_olex2_date_sample_data_collection 2017-05-15
_olex2_submission_original_sample_id 4b
_olex2_submission_special_instructions 'No special instructions were received'
_oxdiff_exptl_absorpt_empirical_details
;
Empirical correction (ABSPACK) includes:
- Absorption correction using spherical harmonics
- Frame scaling
;
_oxdiff_exptl_absorpt_empirical_full_max 1.439
_oxdiff_exptl_absorpt_empirical_full_min 0.446

loop_
_space_group_symop_operation_xyz
'x, y, z'
'-x, y+1/2, -z+1/2'
'-x, -y, -z'
'x, -y-1/2, z-1/2'

loop_
_atom_site_label
_atom_site_type_symbol
_atom_site_fract_x
_atom_site_fract_y
_atom_site_fract_z
_atom_site_U_iso_or_equiv
_atom_site_adp_type
_atom_site_occupancy
_atom_site_site_symmetry_order
_atom_site_calc_flag
_atom_site_refinement_flags_posn
N1 N 0.4070(4) 0.58622(13) 0.64236(4) 0.0489(3) Uani 1 1 d .
O2 O 0.2650(3) 0.68055(10) 0.61165(3) 0.0484(3) Uani 1 1 d .
C3 C 0.2307(4) 0.61245(15) 0.57229(5) 0.0416(3) Uani 1 1 d .
C4 C 0.3754(4) 0.47532(14) 0.57815(4) 0.0359(3) Uani 1 1 d .
C5 C 0.4239(4) 0.36599(14) 0.55090(4) 0.0387(3) Uani 1 1 d .
H5 H 0.354133 0.369912 0.522175 0.046 Uiso 1 1 calc R
C6 C 0.5839(4) 0.24734(14) 0.56812(4) 0.0356(3) Uani 1 1 d .
C7 C 0.6515(4) 0.12872(16) 0.54267(5) 0.0446(4) Uani 1 1 d .
H7 H 0.593126 0.128881 0.513537 0.054 Uiso 1 1 calc R
C8 C 0.8010(4) 0.01480(15) 0.56043(5) 0.0483(4) Uani 1 1 d .
H8 H 0.845983 -0.062215 0.543386 0.058 Uiso 1 1 calc R
C9 C 0.8877(4) 0.01297(15) 0.60450(5) 0.0471(4) Uani 1 1 d .
H9 H 0.985474 -0.066294 0.616433 0.057 Uiso 1 1 calc R
C10 C 0.8311(4) 0.12523(15) 0.63004(5) 0.0436(4) Uani 1 1 d .
H10 H 0.891882 0.122050 0.659082 0.052 Uiso 1 1 calc R
C11 C 0.6807(4) 0.24642(14) 0.61272(4) 0.0350(3) Uani 1 1 d .
N12 N 0.6347(3) 0.35757(12) 0.63969(4) 0.0393(3) Uani 1 1 d .
C13 C 0.4862(4) 0.46382(13) 0.62124(4) 0.0362(3) Uani 1 1 d .
C14 C 0.5474(4) 0.64301(15) 0.67905(4) 0.0396(3) Uani 1 1 d .
H14 H 0.655261 0.583627 0.698533 0.048 Uiso 1 1 calc R
C15 C 0.5402(4) 0.77687(15) 0.68877(5) 0.0412(3) Uani 1 1 d .
H15 H 0.439837 0.836864 0.668857 0.049 Uiso 1 1 calc R
C16 C 0.6796(4) 0.83616(15) 0.72868(5) 0.0421(3) Uani 1 1 d .
O17 O 0.6770(4) 0.96137(12) 0.73297(5) 0.0732(4) Uani 1 1 d .
C18 C 0.8165(4) 0.74569(17) 0.76374(5) 0.0482(4) Uani 1 1 d .
H18A H 0.937744 0.801080 0.784630 0.072 Uiso 1 1 calc GR
H18B H 0.973858 0.678903 0.751735 0.072 Uiso 1 1 calc GR
H18C H 0.626036 0.698783 0.777431 0.072 Uiso 1 1 calc GR
O19 O 0.0969(3) 0.67131(12) 0.54251(4) 0.0579(3) Uani 1 1 d .

loop_
_atom_site_aniso_label
_atom_site_aniso_U_11
_atom_site_aniso_U_22
_atom_site_aniso_U_33
_atom_site_aniso_U_23
_atom_site_aniso_U_13
_atom_site_aniso_U_12
N1 0.0765(9) 0.0338(6) 0.0363(7) -0.0027(5) -0.0150(6) 0.0139(6)
O2 0.0716(7) 0.0339(5) 0.0395(6) -0.0008(4) -0.0115(5) 0.0143(5)
C3 0.0508(8) 0.0381(7) 0.0359(7) 0.0009(6) -0.0063(6) 0.0046(6)
C4 0.0413(7) 0.0340(7) 0.0323(7) 0.0015(5) -0.0045(5) 0.0012(5)
C5 0.0457(8) 0.0390(7) 0.0316(7) 0.0004(6) -0.0058(6) 0.0008(6)
C6 0.0384(7) 0.0333(7) 0.0351(7) -0.0011(5) -0.0038(5) -0.0005(5)
C7 0.0530(9) 0.0427(8) 0.0381(8) -0.0077(6) -0.0048(6) 0.0019(6)
C8 0.0552(9) 0.0357(8) 0.0541(9) -0.0106(7) -0.0014(7) 0.0063(6)
C9 0.0493(8) 0.0346(7) 0.0574(9) 0.0014(6) -0.0063(7) 0.0075(6)
C10 0.0519(8) 0.0371(8) 0.0416(8) 0.0023(6) -0.0105(6) 0.0043(6)
C11 0.0377(7) 0.0319(7) 0.0354(7) 0.0000(5) -0.0043(5) -0.0003(5)
N12 0.0515(7) 0.0328(6) 0.0336(6) -0.0010(5) -0.0079(5) 0.0034(5)
C13 0.0447(7) 0.0301(7) 0.0337(7) -0.0016(5) -0.0044(5) 0.0017(5)
C14 0.0499(8) 0.0358(7) 0.0332(7) -0.0014(5) -0.0032(6) 0.0047(6)
C15 0.0501(8) 0.0342(7) 0.0394(8) 0.0012(6) -0.0038(6) 0.0034(6)
C16 0.0487(8) 0.0333(7) 0.0444(8) -0.0050(6) -0.0015(6) 0.0000(6)
O17 0.1125(12) 0.0340(6) 0.0728(9) -0.0101(6) -0.0205(8) -0.0002(6)
C18 0.0540(9) 0.0490(9) 0.0416(8) -0.0035(6) -0.0085(7) -0.0010(7)
O19 0.0827(8) 0.0463(6) 0.0447(6) 0.0053(5) -0.0171(6) 0.0162(6)

loop_
_atom_type_symbol
_atom_type_description
_atom_type_scat_dispersion_real
_atom_type_scat_dispersion_imag
_atom_type_scat_source
C C 0.0181 0.0091 'International Tables Vol C Tables 4.2.6.8 and 6.1.1.4'
H H 0.0000 0.0000 'International Tables Vol C Tables 4.2.6.8 and 6.1.1.4'
N N 0.0311 0.0180 'International Tables Vol C Tables 4.2.6.8 and 6.1.1.4'
O O 0.0492 0.0322 'International Tables Vol C Tables 4.2.6.8 and 6.1.1.4'

loop_
_geom_angle_atom_site_label_1
_geom_angle_atom_site_label_2
_geom_angle_atom_site_label_3
_geom_angle
C13 N1 O2 108.36(11)
C14 N1 O2 116.46(11)
C14 N1 C13 130.33(13)
C3 O2 N1 108.49(10)
O2 C3 C4 106.75(11)
O19 C3 O2 119.28(13)
O19 C3 C4 133.97(14)
C5 C4 C3 133.13(13)
C5 C4 C13 119.02(12)
C13 C4 C3 107.84(12)
C4 C5 H5 121.4
C4 C5 C6 117.19(13)
C6 C5 H5 121.4
C5 C6 C7 122.00(13)
C5 C6 C11 118.94(12)
C7 C6 C11 119.05(13)
C6 C7 H7 119.7
C8 C7 C6 120.60(14)
C8 C7 H7 119.7
C7 C8 H8 119.9
C7 C8 C9 120.19(14)
C9 C8 H8 119.9
C8 C9 H9 119.4
C10 C9 C8 121.16(14)
C10 C9 H9 119.4
C9 C10 H10 119.8
C9 C10 C11 120.44(14)
C11 C10 H10 119.8
C10 C11 C6 118.51(13)
N12 C11 C6 123.35(12)
N12 C11 C10 118.14(13)
C13 N12 C11 113.96(12)
N1 C13 C4 108.36(12)
N12 C13 N1 124.11(13)
N12 C13 C4 127.52(12)
N1 C14 H14 117.6
C15 C14 N1 124.71(14)
C15 C14 H14 117.6
C14 C15 H15 117.8
C14 C15 C16 124.43(14)
C16 C15 H15 117.8
C15 C16 C18 120.91(13)
O17 C16 C15 118.60(15)
O17 C16 C18 120.49(15)
C16 C18 H18A 109.5
C16 C18 H18B 109.5
C16 C18 H18C 109.5
H18A C18 H18B 109.5
H18A C18 H18C 109.5
H18B C18 H18C 109.5

loop_
_geom_bond_atom_site_label_1
_geom_bond_atom_site_label_2
_geom_bond_distance
N1 O2 1.4259(15)
N1 C13 1.3874(18)
N1 C14 1.3722(19)
O2 C3 1.3926(17)
C3 C4 1.4494(19)
C3 O19 1.1992(18)
C4 C5 1.3669(19)
C4 C13 1.4051(19)
C5 H5 0.9300
C5 C6 1.4063(19)
C6 C7 1.417(2)
C6 C11 1.4308(19)
C7 H7 0.9300
C7 C8 1.358(2)
C8 H8 0.9300
C8 C9 1.405(2)
C9 H9 0.9300
C9 C10 1.362(2)
C10 H10 0.9300
C10 C11 1.4122(19)
C11 N12 1.3740(18)
N12 C13 1.3063(17)
C14 H14 0.9300
C14 C15 1.330(2)
C15 H15 0.9300
C15 C16 1.464(2)
C16 O17 1.2188(18)
C16 C18 1.490(2)
C18 H18A 0.9600
C18 H18B 0.9600
C18 H18C 0.9600

loop_
_geom_torsion_atom_site_label_1
_geom_torsion_atom_site_label_2
_geom_torsion_atom_site_label_3
_geom_torsion_atom_site_label_4
_geom_torsion
N1 O2 C3 C4 -3.60(16)
N1 O2 C3 O19 175.78(15)
N1 C14 C15 C16 177.75(14)
O2 N1 C13 C4 -3.90(17)
O2 N1 C13 N12 176.95(13)
O2 N1 C14 C15 4.3(2)
O2 C3 C4 C5 -177.36(15)
O2 C3 C4 C13 1.24(16)
C3 C4 C5 C6 178.53(15)
C3 C4 C13 N1 1.67(16)
C3 C4 C13 N12 -179.22(14)
C4 C5 C6 C7 -179.08(14)
C4 C5 C6 C11 1.0(2)
C5 C4 C13 N1 -179.50(13)
C5 C4 C13 N12 -0.4(2)
C5 C6 C7 C8 -178.86(15)
C5 C6 C11 C10 178.03(13)
C5 C6 C11 N12 -1.9(2)
C6 C7 C8 C9 0.5(2)
C6 C11 N12 C13 1.5(2)
C7 C6 C11 C10 -1.9(2)
C7 C6 C11 N12 178.16(13)
C7 C8 C9 C10 -1.3(3)
C8 C9 C10 C11 0.4(2)
C9 C10 C11 C6 1.2(2)
C9 C10 C11 N12 -178.90(14)
C10 C11 N12 C13 -178.39(13)
C11 C6 C7 C8 1.1(2)
C11 N12 C13 N1 178.58(14)
C11 N12 C13 C4 -0.4(2)
C13 N1 O2 C3 4.72(17)
C13 N1 C14 C15 156.41(16)
C13 C4 C5 C6 0.1(2)
C14 N1 O2 C3 162.69(13)
C14 N1 C13 C4 -157.75(16)
C14 N1 C13 N12 23.1(3)
C14 C15 C16 O17 175.73(16)
C14 C15 C16 C18 -5.3(2)
O19 C3 C4 C5 3.4(3)
O19 C3 C4 C13 -178.02(18)
